data_4321121
loop_
_publ_author_name
'Shan-Ming Kuang'
'Phillip E. Fanwick'
'Richard A. Walton'

_publ_contact_author_address
;    Department of Chemistry
     Purdue University
     W. Lafayette
     IN 47907
     USA
;
_publ_contact_author_email fanwick@.xray.chem.purdue.edu
_publ_contact_author_fax 1(765)4940239
_publ_contact_author_name 'Phillip E. Fanwick'
_publ_contact_author_phone 1(765)4944572
_publ_section_title
;
 Involvement of Multiply Bonded Dirhenium Complexes in Mixed-Metal
 Assemblies. Isolation and Characterization of a New Type of Re4Pd2
 Cluster
;
_journal_name_full 'Inorganic Chemistry'
_journal_page_first 2968
_journal_page_last 2969
_journal_paper_doi 10.1021/ic000250g
_journal_volume 39
_journal_year 2000
_chemical_formula_sum 'C172 H148 Cl8 N4 O4 P8 Pd2 Re4 S4'
_chemical_formula_weight 3952.39
_chemical_name_systematic ' ?'
_space_group_IT_number 14
_symmetry_cell_setting monoclinic
_symmetry_space_group_name_Hall '-P 2ybc'
_symmetry_space_group_name_H-M 'P 1 21/c 1'
_atom_type_scat_source 'International Tables for Crystallography (Vol C) '
_audit_creation_date 12-10-99
_audit_creation_method from_MolEN_and_SHELXL
_audit_update_record ' ?'
_cell_angle_alpha 90.00
_cell_angle_beta 104.9915(13)
_cell_angle_gamma 90.00
_cell_formula_units_Z 2
_cell_length_a 18.6374(5)
_cell_length_b 21.8098(5)
_cell_length_c 20.1559(6)
_cell_measurement_reflns_used 62018
_cell_measurement_temperature 193
_cell_measurement_theta_max 27
_cell_measurement_theta_min 4
_cell_volume 7914.1(4)
_computing_cell_refinement DENZO/SCALEPACK_(Otwinowski,_1996)
_computing_data_collection Collect_(Nonius,_1998)
_computing_data_reduction DENZO/SCALEPACK_(Otwinowski,_1996)
_computing_molecular_graphics
;
    ORTEP (Johnson, 1976)
    Xtal_GX (Hall, 1995)
    PLUTON (Spek, 1991)
;
_computing_publication_material CIF_VAX_MolEN_(Fair,_1990)
_computing_structure_refinement SHELX97_(Sheldrick,_1997)
_computing_structure_solution PATTY_(DIRDIF92,_Beurskins,_1992)
_diffrn_ambient_temperature 193
_diffrn_radiation_type MO-K\a
_diffrn_radiation_wavelength 0.71073
_diffrn_reflns_av_R_equivalents 0.119
_diffrn_reflns_limit_h_max 24
_diffrn_reflns_limit_h_min 0
_diffrn_reflns_limit_k_max 27
_diffrn_reflns_limit_k_min 0
_diffrn_reflns_limit_l_max 25
_diffrn_reflns_limit_l_min -26
_diffrn_reflns_number 62018
_diffrn_reflns_theta_max 27.89
_diffrn_reflns_theta_min 4.00
_exptl_absorpt_coefficient_mu 3.630
_exptl_absorpt_correction_T_max 0.5801
_exptl_absorpt_correction_T_min 0.3623
_exptl_absorpt_correction_type refined_empirical_(Otwinowski_&_Minor,_1996
_exptl_crystal_colour orange
_exptl_crystal_density_diffrn 1.66
_exptl_crystal_description chunk
_exptl_crystal_F_000 3904
_exptl_crystal_size_max 0.22
_exptl_crystal_size_mid 0.20
_exptl_crystal_size_min 0.15
_refine_diff_density_max 1.36
_refine_diff_density_min -2.20
_refine_ls_d_res_high 0.81
_refine_ls_extinction_method none
_refine_ls_goodness_of_fit_ref 1.092
_refine_ls_hydrogen_treatment H_atoms_riding
_refine_ls_matrix_type full
_refine_ls_number_parameters 928
_refine_ls_number_reflns 15474
_refine_ls_number_restraints 0
_refine_ls_R_factor_gt 0.064
_refine_ls_shift/su_max 0.013
_refine_ls_structure_factor_coef Fsqd
_refine_ls_weighting_details 'w=1/[\s^2^(Fo^2^)+(0.0302P)^2^+79.2026P] where P=(Fo^2^+2Fc^2^)/'
_refine_ls_weighting_scheme calc
_refine_ls_wR_factor_ref 0.116
_reflns_number_gt 12294
_reflns_number_total 15474
_reflns_threshold_expression >2.0\s(I)
_cod_data_source_file ic000250g.cif
_cod_data_source_block Compound1
_cod_depositor_comments
;
The following automatic conversions were performed:

'_refine_ls_weighting_scheme' value 'calc ' changed to 'calc'
according to the built-in table from CIF Core dictionary named
'cif_core.dic' version 2.4.1 from 2010-06-29.

Automatic conversion script
Id: cif_fix_values 1646 2011-03-28 12:23:43Z adriana 
;
_cod_original_cell_volume 7914.1(7)
_cod_database_code 4321121

loop_
_symmetry_equiv_pos_as_xyz
'x, y, z'
'-x, y+1/2, -z+1/2'
'-x, -y, -z'
'x, -y+1/2, z+1/2'

loop_
_atom_site_aniso_label
_atom_site_aniso_U_11
_atom_site_aniso_U_22
_atom_site_aniso_U_33
_atom_site_aniso_U_12
_atom_site_aniso_U_13
_atom_site_aniso_U_23
Re(1) 0.01852(16) 0.02096(17) 0.01688(15) 0.00084(13) 0.00241(12) -0.00073(13)
Re(2) 0.01796(16) 0.01940(16) 0.01675(15) -0.00110(12) 0.00270(12) -0.00075(13)
Pd(3) 0.0397(4) 0.0395(4) 0.0358(4) 0.0065(3) 0.0145(3) 0.0084(3)
Cl(1) 0.0375(12) 0.0353(12) 0.0195(10) 0.0010(10) 0.0053(9) 0.0043(9)
Cl(2) 0.0240(11) 0.0308(11) 0.0272(11) 0.0011(9) -0.0034(8) 0.0043(9)
Cl(3) 0.0575(18) 0.071(2) 0.0618(19) 0.0230(15) 0.0299(15) 0.0383(16)
Cl(12) 0.0198(10) 0.0297(10) 0.0207(10) 0.0011(8) 0.0056(8) -0.0004(8)
S(23) 0.0358(13) 0.0486(15) 0.0267(12) 0.0040(11) 0.0122(10) 0.0122(10)
S(33) 0.0547(19) 0.072(2) 0.072(2) 0.0254(16) 0.0355(17) 0.0397(18)
P(1) 0.0195(11) 0.0218(11) 0.0246(11) 0.0024(8) 0.0040(9) 0.0010(9)
P(2) 0.0218(11) 0.0221(11) 0.0192(10) -0.0012(8) 0.0052(9) -0.0024(8)
P(3) 0.0215(11) 0.0251(11) 0.0192(11) 0.0009(8) 0.0036(9) -0.0023(9)
P(4) 0.0220(11) 0.0222(11) 0.0229(11) -0.0018(8) 0.0026(9) -0.0019(9)
O(1) 0.021(3) 0.043(4) 0.044(4) 0.009(3) 0.002(3) -0.005(3)
O(12) 0.029(3) 0.047(4) 0.034(3) 0.009(3) 0.017(3) 0.010(3)
N(21) 0.023(4) 0.026(4) 0.028(4) -0.006(3) 0.007(3) -0.004(3)
N(31) 0.043(5) 0.047(5) 0.043(5) 0.016(4) 0.018(4) 0.019(4)
C(1) 0.041(6) 0.019(4) 0.022(4) 0.001(4) 0.007(4) -0.002(3)
C(12) 0.029(5) 0.025(5) 0.021(4) -0.002(4) 0.002(4) 0.007(3)
C(22) 0.027(5) 0.028(5) 0.029(5) -0.004(4) 0.010(4) -0.004(4)
C(32) 0.040(6) 0.051(6) 0.048(6) 0.003(5) 0.028(5) 0.005(5)
C(111) 0.026(5) 0.024(4) 0.026(4) -0.006(3) 0.005(4) 0.005(4)
C(112) 0.041(6) 0.031(5) 0.046(6) -0.004(4) 0.013(5) -0.005(4)
C(113) 0.055(7) 0.034(6) 0.065(8) -0.014(5) 0.023(6) 0.010(5)
C(114) 0.047(7) 0.056(7) 0.048(7) -0.024(5) 0.009(5) 0.019(6)
C(115) 0.029(6) 0.074(8) 0.044(6) -0.013(5) 0.009(5) 0.007(6)
C(116) 0.029(5) 0.038(5) 0.035(5) -0.009(4) 0.006(4) 0.001(4)
C(121) 0.026(5) 0.020(4) 0.031(5) -0.001(3) 0.004(4) -0.001(4)
C(122) 0.028(5) 0.035(5) 0.029(5) 0.004(4) 0.001(4) 0.008(4)
C(123) 0.039(6) 0.043(6) 0.029(5) 0.011(4) 0.002(4) 0.006(4)
C(124) 0.033(5) 0.039(6) 0.047(6) 0.012(4) 0.003(5) 0.003(5)
C(125) 0.028(5) 0.040(6) 0.040(6) 0.004(4) 0.011(4) 0.001(4)
C(126) 0.030(5) 0.031(5) 0.029(5) 0.000(4) 0.003(4) 0.002(4)
C(1B1) 0.023(4) 0.021(4) 0.028(5) -0.005(3) 0.009(4) 0.002(4)
C(1B2) 0.042(6) 0.030(5) 0.031(5) 0.005(4) 0.005(4) -0.001(4)
C(211) 0.037(5) 0.015(4) 0.029(5) -0.002(3) 0.010(4) -0.002(3)
C(212) 0.031(5) 0.032(5) 0.021(4) -0.003(4) 0.002(4) -0.004(4)
C(213) 0.044(6) 0.039(6) 0.032(5) 0.006(5) 0.004(5) -0.004(4)
C(214) 0.074(8) 0.023(5) 0.024(5) 0.008(5) 0.007(5) -0.004(4)
C(215) 0.060(7) 0.043(6) 0.037(6) 0.001(5) 0.027(5) -0.004(5)
C(216) 0.040(5) 0.034(5) 0.022(5) 0.003(4) 0.008(4) -0.012(4)
C(221) 0.023(4) 0.021(4) 0.028(5) -0.005(3) 0.006(4) -0.004(4)
C(222) 0.027(5) 0.028(5) 0.040(5) -0.005(4) 0.003(4) 0.005(4)
C(223) 0.045(6) 0.028(5) 0.061(7) -0.009(4) 0.015(5) 0.004(5)
C(224) 0.033(5) 0.048(6) 0.036(5) -0.017(5) 0.006(4) 0.001(5)
C(225) 0.024(5) 0.038(5) 0.040(5) -0.002(4) 0.005(4) -0.001(4)
C(226) 0.027(5) 0.027(5) 0.036(5) -0.003(4) 0.008(4) -0.010(4)
C(2B1) 0.024(4) 0.023(4) 0.028(5) 0.002(3) 0.009(4) -0.002(4)
C(2B2) 0.043(6) 0.030(5) 0.029(5) -0.011(4) -0.001(4) -0.004(4)
C(311) 0.028(5) 0.023(4) 0.027(5) -0.003(3) 0.003(4) -0.005(4)
C(312) 0.034(5) 0.039(5) 0.026(5) -0.002(4) 0.001(4) -0.007(4)
C(313) 0.051(7) 0.042(6) 0.025(5) -0.010(5) -0.007(5) -0.003(4)
C(314) 0.032(6) 0.054(6) 0.030(5) 0.002(5) -0.016(4) -0.005(5)
C(315) 0.023(5) 0.042(6) 0.043(6) 0.002(4) -0.007(4) -0.004(5)
C(316) 0.025(5) 0.041(6) 0.036(5) -0.005(4) 0.003(4) -0.011(4)
C(321) 0.025(5) 0.037(5) 0.013(4) 0.010(4) -0.001(3) -0.003(3)
C(322) 0.029(5) 0.041(6) 0.029(5) 0.008(4) 0.004(4) -0.005(4)
C(323) 0.050(7) 0.038(6) 0.036(6) 0.020(5) 0.001(5) -0.007(5)
C(324) 0.048(7) 0.068(8) 0.029(5) 0.026(6) 0.009(5) -0.009(5)
C(325) 0.034(6) 0.071(8) 0.030(5) 0.009(5) 0.009(4) -0.005(5)
C(326) 0.027(5) 0.049(6) 0.028(5) 0.011(4) 0.001(4) -0.006(4)
C(411) 0.034(5) 0.025(4) 0.017(4) -0.005(4) 0.002(4) -0.005(3)
C(412) 0.033(5) 0.035(5) 0.041(6) -0.013(4) 0.006(4) -0.007(4)
C(413) 0.036(6) 0.052(6) 0.035(6) -0.017(5) 0.013(5) -0.007(5)
C(414) 0.050(7) 0.060(7) 0.027(5) -0.030(6) 0.007(5) -0.002(5)
C(415) 0.060(7) 0.049(6) 0.025(5) -0.016(5) 0.001(5) 0.015(5)
C(416) 0.042(6) 0.031(5) 0.024(5) -0.005(4) -0.004(4) 0.008(4)
C(421) 0.039(5) 0.017(4) 0.024(4) 0.007(4) 0.003(4) -0.003(3)
C(422) 0.035(5) 0.027(5) 0.046(6) 0.001(4) 0.004(5) -0.008(4)
C(423) 0.064(8) 0.021(5) 0.053(7) 0.012(5) 0.006(6) -0.005(5)
C(424) 0.053(7) 0.046(7) 0.045(6) 0.024(5) 0.008(5) -0.011(5)
C(425) 0.046(6) 0.052(7) 0.045(6) 0.018(5) 0.011(5) -0.007(5)
C(426) 0.035(5) 0.038(5) 0.026(5) 0.007(4) 0.003(4) -0.004(4)
C(911) 0.084(11) 0.067(10) 0.093(11) 0.020(8) 0.037(9) 0.001(8)
C(912) 0.070(10) 0.084(11) 0.096(12) -0.005(8) 0.033(9) -0.003(9)
C(913) 0.102(13) 0.053(9) 0.116(14) 0.019(9) 0.047(12) 0.008(9)
C(914) 0.084(11) 0.088(12) 0.085(11) 0.016(9) 0.032(9) 0.038(10)
C(915) 0.090(13) 0.061(10) 0.131(16) 0.031(9) 0.038(12) 0.029(10)
C(916) 0.096(12) 0.077(11) 0.077(10) -0.006(9) 0.028(9) -0.014(8)
C(921) 0.060(9) 0.125(14) 0.061(9) -0.002(9) 0.024(7) -0.021(9)
C(922) 0.055(9) 0.19(2) 0.062(10) -0.010(11) 0.014(7) -0.046(11)
C(923) 0.080(12) 0.19(2) 0.093(13) -0.030(13) 0.006(10) -0.074(14)
C(924) 0.068(12) 0.26(3) 0.092(14) -0.022(16) 0.048(11) -0.039(17)
C(925) 0.092(14) 0.128(17) 0.129(17) -0.004(12) 0.064(13) 0.026(14)
C(926) 0.089(12) 0.090(12) 0.119(15) 0.000(10) 0.045(11) 0.024(11)
C(931) 0.117(16) 0.121(16) 0.078(12) 0.014(13) 0.030(12) -0.024(11)
C(932) 0.107(14) 0.117(15) 0.059(10) 0.034(12) -0.014(9) -0.031(10)
C(933) 0.081(11) 0.074(11) 0.105(14) 0.021(9) 0.021(10) -0.025(10)
C(934) 0.126(17) 0.069(11) 0.135(18) 0.020(11) -0.001(14) -0.008(12)
C(935) 0.118(16) 0.081(13) 0.117(16) 0.048(12) -0.040(13) -0.020(12)
C(936) 0.079(11) 0.095(13) 0.093(13) 0.018(10) -0.003(10) -0.048(11)
C(941) 0.080(12) 0.058(9) 0.154(18) 0.006(9) 0.004(12) 0.010(10)
C(942) 0.086(12) 0.072(11) 0.121(15) 0.019(9) 0.004(11) -0.005(10)
C(943) 0.063(10) 0.111(14) 0.115(14) 0.008(9) 0.004(9) -0.022(12)
C(944) 0.078(12) 0.137(16) 0.081(12) -0.001(11) 0.019(10) -0.016(11)
C(945) 0.077(13) 0.147(19) 0.108(15) 0.018(12) 0.047(11) 0.034(14)
C(946) 0.114(16) 0.070(11) 0.147(19) -0.024(11) 0.028(14) 0.038(12)
C(951) 0.14(4) 0.83(18) 0.18(5) 0.07(7) 0.02(4) 0.29(8)
C(952) 0.21(4) 0.24(4) 0.21(4) 0.06(4) 0.13(4) 0.14(3)
C(953) 0.11(2) 0.28(5) 0.087(18) -0.07(3) 0.050(17) -0.02(3)
C(954) 0.18(4) 0.32(5) 0.077(18) 0.09(4) 0.08(2) 0.05(3)
C(955) 0.31(6) 0.26(5) 0.17(4) -0.15(5) 0.18(4) -0.13(4)
C(956) 0.11(3) 0.63(13) 0.08(2) -0.15(5) 0.03(2) -0.12(4)

loop_
_atom_site_label
_atom_site_fract_x
_atom_site_fract_y
_atom_site_fract_z
_atom_site_U_iso_or_equiv
_atom_site_thermal_displace_type
_atom_site_calc_flag
Re(1) 0.712424(17) 0.004334(14) 0.730269(16) 0.01919(9) Uani ?
Re(2) 0.779123(17) -0.040400(14) 0.848497(16) 0.01837(8) Uani ?
Pd(3) 0.60773(4) -0.08212(4) 1.06895(4) 0.0375(2) Uani ?
Cl(1) 0.71504(12) 0.04208(10) 0.61766(10) 0.0311(6) Uani ?
Cl(2) 0.89041(11) -0.08754(10) 0.91899(11) 0.0292(6) Uani ?
Cl(3) 0.63097(17) -0.15796(15) 1.15003(16) 0.0608(10) Uani ?
Cl(12) 0.84631(11) -0.02118(9) 0.76119(10) 0.0233(5) Uani ?
S(23) 0.72976(14) -0.09890(12) 1.06367(12) 0.0363(7) Uani ?
S(33) 0.49416(18) -0.07161(16) 1.09564(18) 0.0627(11) Uani ?
P(1) 0.72949(12) 0.11300(10) 0.76379(11) 0.0223(6) Uani ?
P(2) 0.82806(12) 0.06070(10) 0.89821(11) 0.0211(6) Uani ?
P(3) 0.68519(12) -0.09344(10) 0.66824(11) 0.0222(6) Uani ?
P(4) 0.73747(12) -0.14640(10) 0.81289(11) 0.0230(6) Uani ?
O(1) 0.5453(3) 0.0282(3) 0.6964(3) 0.037(2) Uani ?
O(12) 0.6196(3) -0.0051(3) 0.8406(3) 0.0350(18) Uani ?
N(21) 0.7471(4) -0.0591(3) 0.9370(4) 0.026(2) Uani ?
N(31) 0.5821(5) -0.0163(4) 0.9975(4) 0.043(3) Uani ?
C(1) 0.6077(5) 0.0194(4) 0.7080(4) 0.028(3) Uani ?
C(12) 0.6749(5) -0.0124(4) 0.8232(4) 0.026(3) Uani ?
C(22) 0.7370(5) -0.0746(4) 0.9883(5) 0.027(3) Uani ?
C(32) 0.4491(6) -0.0190(5) 1.0401(6) 0.043(3) Uani ?
C(111) 0.7935(5) 0.1612(4) 0.7320(4) 0.026(2) Uani ?
C(112) 0.7896(6) 0.2242(4) 0.7382(5) 0.039(3) Uani ?
C(113) 0.8366(6) 0.2621(5) 0.7150(6) 0.050(4) Uani ?
C(114) 0.8875(6) 0.2375(5) 0.6835(6) 0.051(4) Uani ?
C(115) 0.8935(6) 0.1753(6) 0.6783(6) 0.049(4) Uani ?
C(116) 0.8465(5) 0.1361(5) 0.7020(5) 0.034(3) Uani ?
C(121) 0.6413(5) 0.1526(4) 0.7392(4) 0.026(3) Uani ?
C(122) 0.6191(5) 0.1795(4) 0.6735(5) 0.032(3) Uani ?
C(123) 0.5476(5) 0.2024(5) 0.6496(5) 0.038(3) Uani ?
C(124) 0.4973(6) 0.1982(4) 0.6887(5) 0.041(3) Uani ?
C(125) 0.5187(5) 0.1718(4) 0.7530(5) 0.036(3) Uani ?
C(126) 0.5896(5) 0.1488(4) 0.7781(5) 0.031(3) Uani ?
C(1B1) 0.7623(4) 0.1208(4) 0.8573(4) 0.024(2) Uani ?
C(1B2) 0.7417(5) 0.1665(4) 0.8916(5) 0.035(3) Uani ?
C(211) 0.8366(5) 0.0713(4) 0.9901(4) 0.027(3) Uani ?
C(212) 0.9046(5) 0.0849(4) 1.0353(4) 0.029(3) Uani ?
C(213) 0.9098(6) 0.0914(4) 1.1045(5) 0.039(3) Uani ?
C(214) 0.8479(6) 0.0827(4) 1.1289(5) 0.041(3) Uani ?
C(215) 0.7797(6) 0.0707(5) 1.0845(5) 0.044(3) Uani ?
C(216) 0.7729(5) 0.0647(4) 1.0136(4) 0.032(3) Uani ?
C(221) 0.9173(5) 0.0888(4) 0.8877(4) 0.024(2) Uani ?
C(222) 0.9277(5) 0.1516(4) 0.8790(5) 0.033(3) Uani ?
C(223) 0.9970(6) 0.1729(5) 0.8783(6) 0.044(3) Uani ?
C(224) 1.0558(5) 0.1338(5) 0.8868(5) 0.040(3) Uani ?
C(225) 1.0465(5) 0.0719(4) 0.8958(5) 0.035(3) Uani ?
C(226) 0.9763(5) 0.0488(4) 0.8949(5) 0.030(3) Uani ?
C(2B1) 0.6669(5) -0.1492(4) 0.7300(4) 0.025(2) Uani ?
C(2B2) 0.6096(5) -0.1878(4) 0.7158(5) 0.036(3) Uani ?
C(311) 0.6038(5) -0.0924(4) 0.5948(4) 0.027(3) Uani ?
C(312) 0.6151(5) -0.0944(4) 0.5291(4) 0.034(3) Uani ?
C(313) 0.5542(6) -0.0893(5) 0.4721(5) 0.042(3) Uani ?
C(314) 0.4834(5) -0.0819(5) 0.4801(5) 0.043(3) Uani ?
C(315) 0.4736(5) -0.0792(4) 0.5449(5) 0.039(3) Uani ?
C(316) 0.5339(5) -0.0842(4) 0.6032(5) 0.035(3) Uani ?
C(321) 0.7567(5) -0.1314(4) 0.6352(4) 0.026(2) Uani ?
C(322) 0.7534(5) -0.1950(4) 0.6266(5) 0.034(3) Uani ?
C(323) 0.8050(6) -0.2251(5) 0.5996(5) 0.043(3) Uani ?
C(324) 0.8584(6) -0.1921(6) 0.5801(5) 0.049(4) Uani ?
C(325) 0.8614(6) -0.1301(5) 0.5864(5) 0.045(3) Uani ?
C(326) 0.8101(5) -0.0986(5) 0.6151(5) 0.036(3) Uani ?
C(411) 0.6915(5) -0.1835(4) 0.8714(4) 0.026(2) Uani ?
C(412) 0.6251(5) -0.1566(4) 0.8794(5) 0.037(3) Uani ?
C(413) 0.5893(6) -0.1823(5) 0.9259(5) 0.040(3) Uani ?
C(414) 0.6166(6) -0.2335(5) 0.9623(5) 0.046(3) Uani ?
C(415) 0.6812(6) -0.2603(5) 0.9546(5) 0.047(3) Uani ?
C(416) 0.7189(6) -0.2350(4) 0.9100(4) 0.035(3) Uani ?
C(421) 0.8036(5) -0.2026(4) 0.7955(4) 0.028(2) Uani ?
C(422) 0.7814(5) -0.2625(4) 0.7801(5) 0.037(3) Uani ?
C(423) 0.8292(7) -0.3044(4) 0.7631(6) 0.048(4) Uani ?
C(424) 0.8977(6) -0.2860(5) 0.7584(6) 0.049(4) Uani ?
C(425) 0.9199(6) -0.2257(5) 0.7701(5) 0.048(3) Uani ?
C(426) 0.8728(5) -0.1836(4) 0.7886(5) 0.034(3) Uani ?
C(911) 0.3492(9) 0.9958(7) 0.6413(8) 0.079(6) Uani ?
C(912) 0.3559(8) 1.0501(7) 0.6751(9) 0.081(6) Uani ?
C(913) 0.3065(10) 1.0966(7) 0.6519(10) 0.087(7) Uani ?
C(914) 0.2429(9) 1.0370(8) 0.5600(9) 0.084(6) Uani ?
C(915) 0.2498(10) 1.0907(7) 0.5958(11) 0.092(7) Uani ?
C(916) 0.2909(9) 0.9889(7) 0.5821(8) 0.082(6) Uani ?
C(921) 0.9719(8) 0.9968(8) 0.2690(7) 0.080(6) Uani ?
C(922) 0.9882(8) 1.0538(10) 0.2989(8) 0.103(7) Uani ?
C(923) 0.9390(10) 1.0798(11) 0.3334(9) 0.124(8) Uani ?
C(924) 0.8776(10) 1.0470(14) 0.3367(10) 0.135(11) Uani ?
C(925) 0.8594(11) 0.9922(10) 0.3016(11) 0.110(9) Uani ?
C(926) 0.9082(10) 0.9706(8) 0.2679(10) 0.096(7) Uani ?
C(931) 0.6180(11) 0.1927(9) 0.0184(9) 0.104(8) Uani ?
C(932) 0.6855(10) 0.2172(10) 0.0548(8) 0.101(7) Uani ?
C(933) 0.7082(9) 0.2713(8) 0.0334(10) 0.087(7) Uani ?
C(934) 0.6668(12) 0.3001(8) -0.0218(11) 0.116(9) Uani ?
C(935) 0.5996(12) 0.2740(9) -0.0567(10) 0.118(8) Uani ?
C(936) 0.5761(9) 0.2208(9) -0.0380(9) 0.094(7) Uani ?
C(941) 0.6285(10) 0.1646(7) 0.2672(11) 0.102(7) Uani ?
C(942) 0.5644(10) 0.1400(8) 0.2305(10) 0.097(7) Uani ?
C(943) 0.5627(9) 0.0855(9) 0.1953(9) 0.100(7) Uani ?
C(944) 0.6280(10) 0.0615(9) 0.1906(9) 0.099(7) Uani ?
C(945) 0.6926(10) 0.0863(11) 0.2286(10) 0.106(8) Uani ?
C(946) 0.6942(12) 0.1378(9) 0.2704(12) 0.111(9) Uani ?
C(951) 0.102(4) 0.637(5) -0.002(3) 0.39(6) Uani ?
C(952) 0.043(4) 0.6120(19) -0.025(3) 0.21(2) Uani ?
C(953) -0.022(2) 0.635(3) -0.0545(15) 0.154(17) Uani ?
C(954) -0.031(2) 0.697(3) -0.0573(16) 0.18(2) Uani ?
C(955) 0.032(4) 0.727(2) -0.023(3) 0.22(3) Uani ?
C(956) 0.094(3) 0.699(4) 0.0015(18) 0.27(4) Uani ?
H(112) 0.7545 0.2412 0.7584 0.0510 Uiso calc
H(113) 0.8343 0.3043 0.7205 0.0650 Uiso calc
H(114) 0.9177 0.2632 0.6657 0.0660 Uiso calc
H(115) 0.9293 0.1589 0.6587 0.0640 Uiso calc
H(116) 0.8504 0.0939 0.6980 0.0450 Uiso calc
H(122) 0.6523 0.1819 0.6462 0.0410 Uiso calc
H(123) 0.5335 0.2208 0.6066 0.0500 Uiso calc
H(124) 0.4493 0.2130 0.6719 0.0530 Uiso calc
H(125) 0.4850 0.1696 0.7798 0.0460 Uiso calc
H(126) 0.6029 0.1306 0.8213 0.0400 Uiso calc
H(1B1) 0.7092 0.1964 0.8681 0.0460 Uiso calc
H(1B2) 0.7597 0.1688 0.9391 0.0460 Uiso calc
H(212) 0.9466 0.0895 1.0190 0.0380 Uiso calc
H(213) 0.9551 0.1017 1.1346 0.0510 Uiso calc
H(214) 0.8523 0.0849 1.1758 0.0540 Uiso calc
H(215) 0.7380 0.0666 1.1013 0.0570 Uiso calc
H(216) 0.7272 0.0565 0.9833 0.0420 Uiso calc
H(222) 0.8881 0.1787 0.8738 0.0430 Uiso calc
H(223) 1.0038 0.2146 0.8720 0.0580 Uiso calc
H(224) 1.1024 0.1489 0.8865 0.0510 Uiso calc
H(225) 1.0869 0.0455 0.9024 0.0450 Uiso calc
H(226) 0.9693 0.0069 0.8992 0.0390 Uiso calc
H(2B1) 0.5763 -0.1873 0.6726 0.0460 Uiso calc
H(2B2) 0.6029 -0.2151 0.7491 0.0460 Uiso calc
H(312) 0.6628 -0.0990 0.5233 0.0440 Uiso calc
H(313) 0.5614 -0.0910 0.4281 0.0550 Uiso calc
H(314) 0.4429 -0.0788 0.4420 0.0560 Uiso calc
H(315) 0.4260 -0.0740 0.5505 0.0510 Uiso calc
H(316) 0.5264 -0.0820 0.6470 0.0450 Uiso calc
H(322) 0.7164 -0.2173 0.6390 0.0440 Uiso calc
H(323) 0.8032 -0.2675 0.5948 0.0560 Uiso calc
H(324) 0.8932 -0.2124 0.5623 0.0630 Uiso calc
H(325) 0.8973 -0.1082 0.5718 0.0590 Uiso calc
H(326) 0.8126 -0.0562 0.6202 0.0470 Uiso calc
H(412) 0.6054 -0.1222 0.8539 0.0480 Uiso calc
H(413) 0.5463 -0.1641 0.9321 0.0520 Uiso calc
H(414) 0.5917 -0.2505 0.9923 0.0600 Uiso calc
H(415) 0.6996 -0.2954 0.9794 0.0600 Uiso calc
H(416) 0.7630 -0.2529 0.9060 0.0450 Uiso calc
H(422) 0.7339 -0.2746 0.7812 0.0480 Uiso calc
H(423) 0.8148 -0.3451 0.7548 0.0620 Uiso calc
H(424) 0.9299 -0.3145 0.7472 0.0640 Uiso calc
H(425) 0.9662 -0.2133 0.7656 0.0620 Uiso calc
H(426) 0.8873 -0.1429 0.7964 0.0440 Uiso calc
H(911) 0.3825 0.9640 0.6570 0.1020 Uiso calc
H(912) 0.3944 1.0557 0.7145 0.1060 Uiso calc
H(913) 0.3125 1.1335 0.6759 0.1130 Uiso calc
H(914) 0.2050 1.0328 0.5199 0.1090 Uiso calc
H(915) 0.2160 1.1224 0.5816 0.1200 Uiso calc
H(916) 0.2846 0.9521 0.5579 0.1070 Uiso calc
H(921) 1.0059 0.9771 0.2497 0.1050 Uiso calc
H(922) 1.0309 1.0746 0.2962 0.1330 Uiso calc
H(923) 0.9481 1.1183 0.3534 0.1620 Uiso calc
H(924) 0.8472 1.0618 0.3632 0.1750 Uiso calc
H(925) 0.8158 0.9713 0.3013 0.1430 Uiso calc
H(926) 0.8958 0.9349 0.2423 0.1260 Uiso calc
H(931) 0.6014 0.1563 0.0333 0.1360 Uiso calc
H(932) 0.7146 0.1971 0.0931 0.1310 Uiso calc
H(933) 0.7532 0.2884 0.0575 0.1130 Uiso calc
H(934) 0.6826 0.3369 -0.0365 0.1510 Uiso calc
H(935) 0.5701 0.2945 -0.0945 0.1540 Uiso calc
H(936) 0.5319 0.2033 -0.0631 0.1220 Uiso calc
H(941) 0.6274 0.2009 0.2910 0.1330 Uiso calc
H(942) 0.5201 0.1602 0.2287 0.1260 Uiso calc
H(943) 0.5179 0.0660 0.1754 0.1290 Uiso calc
H(944) 0.6288 0.0284 0.1618 0.1290 Uiso calc
H(945) 0.7373 0.0683 0.2268 0.1380 Uiso calc
H(946) 0.7384 0.1527 0.2988 0.1450 Uiso calc
H(951) 0.1476 0.6164 0.0120 0.5050 Uiso calc
H(952) 0.0436 0.5695 -0.0219 0.2670 Uiso calc
H(953) -0.0614 0.6089 -0.0735 0.2020 Uiso calc
H(954) -0.0754 0.7162 -0.0795 0.2410 Uiso calc
H(955) 0.0302 0.7696 -0.0181 0.2950 Uiso calc
H(956) 0.1353 0.7219 0.0230 0.3530 Uiso calc

loop_
_geom_angle_atom_site_label_1
_geom_angle_atom_site_label_2
_geom_angle_atom_site_label_3
_geom_angle
_geom_angle_publ_flag
C(1) Re(1) C(12) 72.4(3) ?
C(1) Re(1) Cl(1) 89.3(3) ?
C(12) Re(1) Cl(1) 160.6(2) ?
C(1) Re(1) P(3) 88.0(2) ?
C(12) Re(1) P(3) 102.8(2) ?
Cl(1) Re(1) P(3) 82.53(7) ?
C(1) Re(1) P(1) 87.2(2) ?
C(12) Re(1) P(1) 88.4(2) ?
Cl(1) Re(1) P(1) 84.13(7) ?
P(3) Re(1) P(1) 165.87(7) ?
C(1) Re(1) Cl(12) 176.7(3) ?
C(12) Re(1) Cl(12) 105.7(2) ?
Cl(1) Re(1) Cl(12) 92.80(7) ?
P(3) Re(1) Cl(12) 89.72(7) ?
P(1) Re(1) Cl(12) 95.57(7) ?
C(1) Re(1) Re(2) 120.0(3) ?
C(12) Re(1) Re(2) 48.0(2) ?
Cl(1) Re(1) Re(2) 150.64(6) ?
P(3) Re(1) Re(2) 97.39(5) ?
P(1) Re(1) Re(2) 96.51(5) ?
Cl(12) Re(1) Re(2) 57.87(5) ?
C(12) Re(2) N(21) 78.4(3) ?
C(12) Re(2) Cl(2) 157.0(2) ?
N(21) Re(2) Cl(2) 78.7(2) ?
C(12) Re(2) Cl(12) 114.4(2) ?
N(21) Re(2) Cl(12) 166.6(2) ?
Cl(2) Re(2) Cl(12) 88.55(7) ?
C(12) Re(2) P(4) 90.0(2) ?
N(21) Re(2) P(4) 85.80(19) ?
Cl(2) Re(2) P(4) 86.02(7) ?
Cl(12) Re(2) P(4) 97.56(7) ?
C(12) Re(2) P(2) 93.6(2) ?
N(21) Re(2) P(2) 89.16(19) ?
Cl(2) Re(2) P(2) 88.33(7) ?
Cl(12) Re(2) P(2) 86.30(7) ?
P(4) Re(2) P(2) 173.07(7) ?
C(12) Re(2) Re(1) 55.7(2) ?
N(21) Re(2) Re(1) 134.11(19) ?
Cl(2) Re(2) Re(1) 147.04(5) ?
Cl(12) Re(2) Re(1) 58.94(5) ?
P(4) Re(2) Re(1) 92.59(5) ?
P(2) Re(2) Re(1) 94.33(5) ?
N(31) Pd(3) Cl(3) 177.2(3) ?
N(31) Pd(3) S(33) 91.9(2) ?
Cl(3) Pd(3) S(33) 85.49(10) ?
N(31) Pd(3) S(23) 97.7(2) ?
Cl(3) Pd(3) S(23) 84.98(9) ?
S(33) Pd(3) S(23) 169.14(10) ?
Re(2) Cl(12) Re(1) 63.19(5) ?
C(22) S(23) Pd(3) 107.7(3) ?
C(32) S(33) Pd(3) 104.0(4) ?
C(121) P(1) C(111) 105.0(4) ?
C(121) P(1) C(1B1) 105.9(4) ?
C(111) P(1) C(1B1) 103.5(4) ?
C(121) P(1) Re(1) 109.9(3) ?
C(111) P(1) Re(1) 120.5(3) ?
C(1B1) P(1) Re(1) 110.9(3) ?
C(211) P(2) C(221) 103.3(4) ?
C(211) P(2) C(1B1) 103.7(4) ?
C(221) P(2) C(1B1) 103.2(4) ?
C(211) P(2) Re(2) 116.4(3) ?
C(221) P(2) Re(2) 119.8(3) ?
C(1B1) P(2) Re(2) 108.6(3) ?
C(311) P(3) C(321) 103.9(4) ?
C(311) P(3) C(2B1) 107.3(4) ?
C(321) P(3) C(2B1) 103.1(4) ?
C(311) P(3) Re(1) 114.9(3) ?
C(321) P(3) Re(1) 120.1(3) ?
C(2B1) P(3) Re(1) 106.3(3) ?
C(411) P(4) C(421) 106.2(4) ?
C(411) P(4) C(2B1) 103.2(4) ?
C(421) P(4) C(2B1) 99.3(4) ?
C(411) P(4) Re(2) 113.0(3) ?
C(421) P(4) Re(2) 120.1(3) ?
C(2B1) P(4) Re(2) 113.0(3) ?
C(22) N(21) Re(2) 171.1(7) ?
N(31) C(32) S(33) 179.2(10) ?
O(1) C(1) Re(1) 178.3(8) ?
O(12) C(12) Re(2) 147.2(7) ?
O(12) C(12) Re(1) 136.6(6) ?
Re(2) C(12) Re(1) 76.2(3) ?
N(21) C(22) S(23) 175.2(8) ?
C(112) C(111) C(116) 119.2(8) ?
C(112) C(111) P(1) 119.0(7) ?
C(116) C(111) P(1) 121.7(6) ?
C(113) C(112) C(111) 120.8(10) ?
C(112) C(113) C(114) 120.0(10) ?
C(115) C(114) C(113) 120.0(9) ?
C(114) C(115) C(116) 120.7(10) ?
C(115) C(116) C(111) 119.1(9) ?
C(126) C(121) C(122) 118.4(8) ?
C(126) C(121) P(1) 121.9(7) ?
C(122) C(121) P(1) 118.8(7) ?
C(123) C(122) C(121) 119.9(9) ?
C(124) C(123) C(122) 120.9(9) ?
C(123) C(124) C(125) 119.5(9) ?
C(124) C(125) C(126) 120.8(9) ?
C(125) C(126) C(121) 120.5(9) ?
C(1B2) C(1B1) P(1) 122.8(7) ?
C(1B2) C(1B1) P(2) 123.6(7) ?
P(1) C(1B1) P(2) 113.6(4) ?
C(212) C(211) C(216) 120.8(8) ?
C(212) C(211) P(2) 121.0(7) ?
C(216) C(211) P(2) 118.2(7) ?
C(213) C(212) C(211) 119.9(9) ?
C(214) C(213) C(212) 120.0(9) ?
C(215) C(214) C(213) 120.7(9) ?
C(214) C(215) C(216) 120.1(10) ?
C(211) C(216) C(215) 118.4(9) ?
C(226) C(221) C(222) 119.9(8) ?
C(226) C(221) P(2) 119.8(6) ?
C(222) C(221) P(2) 120.0(6) ?
C(223) C(222) C(221) 119.6(9) ?
C(224) C(223) C(222) 120.8(9) ?
C(223) C(224) C(225) 120.3(9) ?
C(224) C(225) C(226) 120.0(9) ?
C(221) C(226) C(225) 119.5(8) ?
C(2B2) C(2B1) P(3) 123.5(7) ?
C(2B2) C(2B1) P(4) 124.2(7) ?
P(3) C(2B1) P(4) 112.3(4) ?
C(316) C(311) C(312) 120.3(8) ?
C(316) C(311) P(3) 121.2(7) ?
C(312) C(311) P(3) 118.2(7) ?
C(311) C(312) C(313) 119.3(9) ?
C(314) C(313) C(312) 120.7(9) ?
C(315) C(314) C(313) 119.1(9) ?
C(314) C(315) C(316) 121.4(9) ?
C(311) C(316) C(315) 119.1(9) ?
C(326) C(321) C(322) 119.5(8) ?
C(326) C(321) P(3) 121.6(7) ?
C(322) C(321) P(3) 118.7(7) ?
C(323) C(322) C(321) 120.5(9) ?
C(324) C(323) C(322) 119.6(10) ?
C(325) C(324) C(323) 120.9(9) ?
C(324) C(325) C(326) 120.3(10) ?
C(321) C(326) C(325) 119.2(9) ?
C(416) C(411) C(412) 118.5(9) ?
C(416) C(411) P(4) 123.9(7) ?
C(412) C(411) P(4) 117.6(7) ?
C(413) C(412) C(411) 119.6(9) ?
C(414) C(413) C(412) 120.8(10) ?
C(413) C(414) C(415) 120.2(9) ?
C(414) C(415) C(416) 120.3(10) ?
C(411) C(416) C(415) 120.6(10) ?
C(422) C(421) C(426) 119.3(8) ?
C(422) C(421) P(4) 119.9(7) ?
C(426) C(421) P(4) 120.3(6) ?
C(421) C(422) C(423) 120.4(10) ?
C(424) C(423) C(422) 119.9(10) ?
C(423) C(424) C(425) 120.7(9) ?
C(424) C(425) C(426) 119.7(11) ?
C(425) C(426) C(421) 119.8(9) ?
C(32) N(31) Pd(3) 163.0(8) ?
C(912) C(911) C(916) 118.3(15) ?
C(911) C(912) C(913) 120.6(17) ?
C(915) C(913) C(912) 122.1(16) ?
C(915) C(914) C(916) 121.3(17) ?
C(913) C(915) C(914) 118.4(15) ?
C(914) C(916) C(911) 119.3(15) ?
C(926) C(921) C(922) 119.6(15) ?
C(921) C(922) C(923) 118.8(16) ?
C(924) C(923) C(922) 118.4(19) ?
C(923) C(924) C(925) 121.6(18) ?
C(926) C(925) C(924) 116.7(18) ?
C(921) C(926) C(925) 124.3(19) ?
C(936) C(931) C(932) 121(2) ?
C(933) C(932) C(931) 118.6(18) ?
C(934) C(933) C(932) 120.8(18) ?
C(933) C(934) C(935) 119(2) ?
C(936) C(935) C(934) 122.2(18) ?
C(935) C(936) C(931) 118.3(18) ?
C(946) C(941) C(942) 121.5(19) ?
C(941) C(942) C(943) 121.8(17) ?
C(944) C(943) C(942) 117.9(17) ?
C(943) C(944) C(945) 119.3(19) ?
C(944) C(945) C(946) 122.4(18) ?
C(941) C(946) C(945) 116.2(19) ?
C(952) C(951) C(956) 111(6) ?
C(952) C(953) C(954) 120(4) ?
C(956) C(955) C(954) 122(5) ?
C(953) C(954) C(955) 112(4) ?
C(955) C(956) C(951) 124(5) ?
C(951) C(952) C(953) 131(6) ?

loop_
_geom_bond_atom_site_label_1
_geom_bond_atom_site_label_2
_geom_bond_distance
_geom_bond_publ_flag
Re(1) C(1) 1.915(10) ?
Re(1) C(12) 2.192(8) ?
Re(1) Cl(1) 2.427(2) ?
Re(1) P(3) 2.458(2) ?
Re(1) P(1) 2.462(2) ?
Re(1) Cl(12) 2.4739(19) ?
Re(1) Re(2) 2.5775(4) ?
Re(2) C(12) 1.973(9) ?
Re(2) N(21) 2.064(7) ?
Re(2) Cl(2) 2.419(2) ?
Re(2) Cl(12) 2.4456(19) ?
Re(2) P(4) 2.485(2) ?
Re(2) P(2) 2.495(2) ?
Pd(3) N(31) 2.002(8) ?
Pd(3) Cl(3) 2.287(3) ?
Pd(3) S(33) 2.326(3) ?
Pd(3) S(23) 2.333(3) ?
S(23) C(22) 1.647(9) ?
S(33) C(32) 1.670(12) ?
P(1) C(121) 1.809(9) ?
P(1) C(111) 1.827(8) ?
P(1) C(1B1) 1.834(9) ?
P(2) C(211) 1.833(9) ?
P(2) C(221) 1.835(8) ?
P(2) C(1B1) 1.838(9) ?
P(3) C(311) 1.825(9) ?
P(3) C(321) 1.834(8) ?
P(3) C(2B1) 1.835(9) ?
P(4) C(411) 1.817(9) ?
P(4) C(421) 1.834(9) ?
P(4) C(2B1) 1.840(9) ?
O(1) C(1) 1.141(10) ?
O(12) C(12) 1.182(10) ?
N(21) C(22) 1.148(11) ?
C(32) N(31) 1.130(12) ?
C(111) C(112) 1.384(12) ?
C(111) C(116) 1.396(12) ?
C(112) C(113) 1.372(13) ?
C(113) C(114) 1.378(16) ?
C(114) C(115) 1.368(16) ?
C(115) C(116) 1.392(13) ?
C(121) C(126) 1.394(12) ?
C(121) C(122) 1.409(12) ?
C(122) C(123) 1.388(12) ?
C(123) C(124) 1.375(14) ?
C(124) C(125) 1.379(14) ?
C(125) C(126) 1.382(12) ?
C(1B1) C(1B2) 1.324(12) ?
C(211) C(212) 1.389(12) ?
C(211) C(216) 1.394(12) ?
C(212) C(213) 1.380(12) ?
C(213) C(214) 1.380(14) ?
C(214) C(215) 1.378(15) ?
C(215) C(216) 1.406(13) ?
C(221) C(226) 1.380(12) ?
C(221) C(222) 1.400(12) ?
C(222) C(223) 1.376(13) ?
C(223) C(224) 1.364(14) ?
C(224) C(225) 1.379(13) ?
C(225) C(226) 1.398(12) ?
C(2B1) C(2B2) 1.330(12) ?
C(311) C(316) 1.369(12) ?
C(311) C(312) 1.394(12) ?
C(312) C(313) 1.395(13) ?
C(313) C(314) 1.381(14) ?
C(314) C(315) 1.364(14) ?
C(315) C(316) 1.405(12) ?
C(321) C(326) 1.368(13) ?
C(321) C(322) 1.398(12) ?
C(322) C(323) 1.386(13) ?
C(323) C(324) 1.366(15) ?
C(324) C(325) 1.358(15) ?
C(325) C(326) 1.417(13) ?
C(411) C(416) 1.388(12) ?
C(411) C(412) 1.414(13) ?
C(412) C(413) 1.401(13) ?
C(413) C(414) 1.360(15) ?
C(414) C(415) 1.383(16) ?
C(415) C(416) 1.390(13) ?
C(421) C(422) 1.381(12) ?
C(421) C(426) 1.396(13) ?
C(422) C(423) 1.381(13) ?
C(423) C(424) 1.365(16) ?
C(424) C(425) 1.381(15) ?
C(425) C(426) 1.385(13) ?
N(31) C(32) 1.130(12) ?
C(911) C(912) 1.36(2) ?
C(911) C(916) 1.40(2) ?
C(912) C(913) 1.37(2) ?
C(913) C(915) 1.34(2) ?
C(914) C(915) 1.36(2) ?
C(914) C(916) 1.38(2) ?
C(921) C(926) 1.31(2) ?
C(921) C(922) 1.38(2) ?
C(922) C(923) 1.40(2) ?
C(923) C(924) 1.37(3) ?
C(924) C(925) 1.38(3) ?
C(925) C(926) 1.35(2) ?
C(931) C(936) 1.35(2) ?
C(931) C(932) 1.39(2) ?
C(932) C(933) 1.36(2) ?
C(933) C(934) 1.34(2) ?
C(934) C(935) 1.39(2) ?
C(935) C(936) 1.33(3) ?
C(941) C(946) 1.34(2) ?
C(941) C(942) 1.34(2) ?
C(942) C(943) 1.38(2) ?
C(943) C(944) 1.35(2) ?
C(944) C(945) 1.36(2) ?
C(945) C(946) 1.40(3) ?
C(951) C(952) 1.22(7) ?
C(951) C(956) 1.36(11) ?
C(953) C(952) 1.29(4) ?
C(953) C(954) 1.37(4) ?
C(955) C(956) 1.30(7) ?
C(955) C(954) 1.37(5) ?
